data_4114350
loop_
_publ_author_name
'Colette Boskovic'
'Roland Bircher'
'Philip L. W. Tregenna-Piggott'
'Hans U. G\"udel'
'Carley Paulsen'
'Wolfgang Wernsdorfer'
'Anne-Laure Barra'
'Eugene Khatsko'
'Antonia Neels'
'Helen Stoeckli-Evans'

_publ_section_title
;
 Ferromagnetic and Antiferromagnetic Intermolecular Interactions in a New
 Family of Mn4 Complexes with an Energy Barrier to Magnetization Reversal
;
_journal_name_full 'Journal of the American Chemical Society'
_journal_page_first 14046
_journal_page_last 14058
_journal_paper_doi 10.1021/ja0367086
_journal_volume 125
_journal_year 2003
_chemical_formula_sum 'C42 H45 Br4 Mn4 N7 O8'
_chemical_formula_weight 1315.25
_chemical_name_systematic
; 
 ? 
;
_space_group_IT_number 2
_symmetry_cell_setting triclinic
_symmetry_space_group_name_Hall '-P 1'
_symmetry_space_group_name_H-M 'P -1'
_atom_sites_solution_hydrogens geom
_atom_sites_solution_primary direct
_atom_sites_solution_secondary difmap
_audit_creation_method SHELXL-97
_cell_angle_alpha 71.828(10)
_cell_angle_beta 89.729(11)
_cell_angle_gamma 83.569(11)
_cell_formula_units_Z 2
_cell_length_a 10.2776(10)
_cell_length_b 13.1387(12)
_cell_length_c 19.0355(16)
_cell_measurement_reflns_used 8000
_cell_measurement_temperature 153(2)
_cell_measurement_theta_max 25.97
_cell_measurement_theta_min 2.00
_cell_volume 2425.6(4)
_computing_cell_refinement 'CELL (Stoe IPDS Software, 2000)'
_computing_data_collection 'EXPOSE (Stoe IPDS Software, 2000)'
_computing_data_reduction 'INTEGRATE (Stoe IPDS Software, 2000)'
_computing_molecular_graphics 'PLATON99 (Spek, 1990)'
_computing_publication_material 'SHELXL-97 (Sheldrick, 1997)'
_computing_structure_refinement 'SHELXL-97 (Sheldrick, 1997)'
_computing_structure_solution 'SHELXS-97 (Sheldrick, 1990)'
_diffrn_ambient_temperature 153(2)
_diffrn_detector_area_resol_mean 0.81\%A
_diffrn_measured_fraction_theta_full 0.921
_diffrn_measured_fraction_theta_max 0.921
_diffrn_measurement_device_type 'STOE IPDS'
_diffrn_measurement_method 'phi oscillation'
_diffrn_radiation_monochromator graphite
_diffrn_radiation_source 'fine-focus sealed tube'
_diffrn_radiation_type MoK\a
_diffrn_radiation_wavelength 0.71073
_diffrn_reflns_av_R_equivalents 0.0559
_diffrn_reflns_av_sigmaI/netI 0.1039
_diffrn_reflns_limit_h_max 12
_diffrn_reflns_limit_h_min -12
_diffrn_reflns_limit_k_max 16
_diffrn_reflns_limit_k_min -15
_diffrn_reflns_limit_l_max 22
_diffrn_reflns_limit_l_min -22
_diffrn_reflns_number 18934
_diffrn_reflns_theta_full 25.97
_diffrn_reflns_theta_max 25.97
_diffrn_reflns_theta_min 2.00
_diffrn_standards_decay_% 0
_diffrn_standards_interval_time 0
_diffrn_standards_number 0
_exptl_absorpt_coefficient_mu 4.369
_exptl_absorpt_correction_T_max 0.890
_exptl_absorpt_correction_T_min 0.627
_exptl_absorpt_correction_type empirical
_exptl_absorpt_process_details 'DIFABS (Platon, Spek 1990)'
_exptl_crystal_colour dark_red
_exptl_crystal_density_diffrn 1.801
_exptl_crystal_density_meas ?
_exptl_crystal_description rod
_exptl_crystal_F_000 1300
_exptl_crystal_size_max 0.50
_exptl_crystal_size_mid 0.15
_exptl_crystal_size_min 0.13
_refine_diff_density_max 1.159
_refine_diff_density_min -0.592
_refine_diff_density_rms 0.122
_refine_ls_extinction_method none
_refine_ls_goodness_of_fit_ref 0.889
_refine_ls_hydrogen_treatment constr
_refine_ls_matrix_type full
_refine_ls_number_parameters 586
_refine_ls_number_reflns 8767
_refine_ls_number_restraints 0
_refine_ls_restrained_S_all 0.889
_refine_ls_R_factor_all 0.0830
_refine_ls_R_factor_gt 0.0428
_refine_ls_shift/su_max 0.001
_refine_ls_shift/su_mean <0.001
_refine_ls_structure_factor_coef Fsqd
_refine_ls_weighting_details 'calc w=1/[\s^2^(Fo^2^)+(0.0395P)^2^] where P=(Fo^2^+2Fc^2^)/3'
_refine_ls_weighting_scheme calc
_refine_ls_wR_factor_gt 0.0865
_refine_ls_wR_factor_ref 0.0940
_reflns_number_gt 5353
_reflns_number_total 8767
_reflns_threshold_expression I>2sigma(I)
_cod_data_source_file ja0367086si20030616_010401.cif
_cod_data_source_block cpd2-solvate
_cod_depositor_comments
;
The following automatic conversions were performed:

'_exptl_crystal_density_meas' value 'none' was changed to '?' - the
value is perceived as not measured.

Automatic conversion script
Id: cif_fix_values 3008 2015-01-20 13:52:24Z robertas 
;
_cod_database_code 4114350

loop_
_symmetry_equiv_pos_as_xyz
'x, y, z'
'-x, -y, -z'

loop_
_atom_site_label
_atom_site_type_symbol
_atom_site_fract_x
_atom_site_fract_y
_atom_site_fract_z
_atom_site_U_iso_or_equiv
_atom_site_adp_type
_atom_site_occupancy
_atom_site_symmetry_multiplicity
_atom_site_calc_flag
_atom_site_refinement_flags
Br1 Br 0.25449(6) 0.12140(5) 0.66056(4) 0.02649(16) Uani 1 1 d .
Br2 Br 0.07547(6) 0.53228(5) 0.67098(4) 0.02474(16) Uani 1 1 d .
Br3 Br 0.02333(6) 0.20664(5) 0.93051(3) 0.02382(15) Uani 1 1 d .
Br4 Br -0.27590(6) 0.17147(5) 0.70183(4) 0.02495(16) Uani 1 1 d .
Mn1 Mn -0.00621(9) 0.14307(7) 0.67093(5) 0.0192(2) Uani 1 1 d .
Mn2 Mn 0.18074(8) 0.33798(7) 0.65913(5) 0.0189(2) Uani 1 1 d .
Mn3 Mn 0.04871(8) 0.37870(7) 0.80941(5) 0.0185(2) Uani 1 1 d .
Mn4 Mn -0.14074(8) 0.18460(7) 0.82002(5) 0.0192(2) Uani 1 1 d .
O1 O -0.0171(4) -0.0019(3) 0.6839(2) 0.0253(10) Uani 1 1 d .
O2 O 0.0090(4) 0.2964(3) 0.6443(2) 0.0181(9) Uani 1 1 d .
O3 O 0.2043(4) 0.3943(3) 0.5579(2) 0.0246(10) Uani 1 1 d .
O4 O 0.1740(4) 0.2933(3) 0.7667(2) 0.0182(9) Uani 1 1 d .
O5 O 0.1814(4) 0.4238(3) 0.8542(2) 0.0241(10) Uani 1 1 d .
O6 O -0.1054(4) 0.3343(3) 0.7733(2) 0.0177(9) Uani 1 1 d .
O7 O -0.2942(4) 0.2278(3) 0.8610(2) 0.0239(10) Uani 1 1 d .
O8 O 0.0064(4) 0.1204(3) 0.7774(2) 0.0190(9) Uani 1 1 d .
N1 N -0.0624(5) 0.1817(4) 0.5654(3) 0.0198(11) Uani 1 1 d .
N2 N 0.3674(4) 0.3469(4) 0.6795(3) 0.0217(12) Uani 1 1 d .
N3 N -0.0836(4) 0.4778(4) 0.8394(3) 0.0206(12) Uani 1 1 d .
N4 N -0.1479(5) 0.0331(4) 0.8812(3) 0.0220(12) Uani 1 1 d .
C1 C -0.0758(6) -0.0479(5) 0.6411(4) 0.0227(14) Uani 1 1 d .
C2 C -0.0943(6) -0.1574(5) 0.6721(4) 0.0292(16) Uani 1 1 d .
H2A H -0.0654 -0.1951 0.7217 0.035 Uiso 1 1 calc R
C3 C -0.1528(6) -0.2095(5) 0.6320(4) 0.0350(18) Uani 1 1 d .
H3A H -0.1658 -0.2830 0.6541 0.042 Uiso 1 1 calc R
C4 C -0.1948(7) -0.1562(5) 0.5578(4) 0.0348(17) Uani 1 1 d .
H4A H -0.2361 -0.1932 0.5301 0.042 Uiso 1 1 calc R
C5 C -0.1754(6) -0.0511(6) 0.5266(4) 0.0368(18) Uani 1 1 d .
H5A H -0.2002 -0.0158 0.4760 0.044 Uiso 1 1 calc R
C6 C -0.1190(6) 0.0067(5) 0.5678(4) 0.0236(14) Uani 1 1 d .
C7 C -0.1051(6) 0.1189(5) 0.5327(4) 0.0268(15) Uani 1 1 d .
H7A H -0.1291 0.1490 0.4816 0.032 Uiso 1 1 calc R
C8 C -0.0535(6) 0.2972(4) 0.5240(3) 0.0229(14) Uani 1 1 d .
H8B H -0.1237 0.3250 0.4851 0.028 Uiso 1 1 calc R
H8A H 0.0323 0.3059 0.5004 0.028 Uiso 1 1 calc R
C9 C -0.0688(6) 0.3569(4) 0.5797(3) 0.0218(14) Uani 1 1 d .
H9B H -0.0398 0.4294 0.5588 0.026 Uiso 1 1 calc R
H9A H -0.1620 0.3659 0.5925 0.026 Uiso 1 1 calc R
C10 C 0.3141(6) 0.3863(5) 0.5210(4) 0.0234(14) Uani 1 1 d .
C11 C 0.3029(6) 0.4019(4) 0.4459(4) 0.0250(15) Uani 1 1 d .
H11A H 0.2188 0.4158 0.4221 0.030 Uiso 1 1 calc R
C12 C 0.4152(6) 0.3970(5) 0.4052(4) 0.0317(16) Uani 1 1 d .
H12A H 0.4067 0.4059 0.3539 0.038 Uiso 1 1 calc R
C13 C 0.5396(7) 0.3795(6) 0.4383(4) 0.044(2) Uani 1 1 d .
H13A H 0.6153 0.3756 0.4100 0.052 Uiso 1 1 calc R
C14 C 0.5516(7) 0.3678(6) 0.5119(4) 0.044(2) Uani 1 1 d .
H14A H 0.6364 0.3580 0.5343 0.052 Uiso 1 1 calc R
C15 C 0.4395(6) 0.3700(5) 0.5556(4) 0.0281(16) Uani 1 1 d .
C16 C 0.4575(6) 0.3573(5) 0.6323(4) 0.0249(15) Uani 1 1 d .
H16A H 0.5442 0.3564 0.6497 0.030 Uiso 1 1 calc R
C17 C 0.3956(6) 0.3300(5) 0.7588(3) 0.0273(15) Uani 1 1 d .
H17B H 0.3811 0.3993 0.7696 0.033 Uiso 1 1 calc R
H17A H 0.4877 0.2986 0.7723 0.033 Uiso 1 1 calc R
C18 C 0.3031(5) 0.2536(5) 0.8011(3) 0.0206(14) Uani 1 1 d .
H18B H 0.3302 0.1799 0.7991 0.025 Uiso 1 1 calc R
H18A H 0.3027 0.2514 0.8536 0.025 Uiso 1 1 calc R
C19 C 0.1798(6) 0.4958(4) 0.8900(3) 0.0208(14) Uani 1 1 d .
C20 C 0.2961(6) 0.5118(5) 0.9184(4) 0.0320(16) Uani 1 1 d .
H20A H 0.3745 0.4694 0.9131 0.038 Uiso 1 1 calc R
C21 C 0.3021(7) 0.5876(6) 0.9545(4) 0.0417(19) Uani 1 1 d .
H21A H 0.3843 0.5986 0.9717 0.050 Uiso 1 1 calc R
C22 C 0.1886(7) 0.6479(6) 0.9656(4) 0.0381(18) Uani 1 1 d .
H22A H 0.1919 0.6995 0.9909 0.046 Uiso 1 1 calc R
C23 C 0.0726(7) 0.6312(5) 0.9393(4) 0.0342(17) Uani 1 1 d .
H23A H -0.0055 0.6715 0.9474 0.041 Uiso 1 1 calc R
C24 C 0.0636(6) 0.5568(5) 0.9007(4) 0.0236(14) Uani 1 1 d .
C25 C -0.0638(6) 0.5435(5) 0.8755(4) 0.0242(15) Uani 1 1 d .
H25A H -0.1378 0.5858 0.8861 0.029 Uiso 1 1 calc R
C26 C -0.2190(5) 0.4676(5) 0.8186(4) 0.0232(14) Uani 1 1 d .
H26B H -0.2714 0.5393 0.8026 0.028 Uiso 1 1 calc R
H26A H -0.2612 0.4204 0.8614 0.028 Uiso 1 1 calc R
C27 C -0.2118(5) 0.4201(4) 0.7567(4) 0.0235(15) Uani 1 1 d .
H27B H -0.2952 0.3916 0.7514 0.028 Uiso 1 1 calc R
H27A H -0.1967 0.4760 0.7096 0.028 Uiso 1 1 calc R
C28 C -0.3441(6) 0.1798(5) 0.9259(3) 0.0224(14) Uani 1 1 d .
C29 C -0.4419(6) 0.2390(5) 0.9525(4) 0.0302(16) Uani 1 1 d .
H29A H -0.4722 0.3109 0.9237 0.036 Uiso 1 1 calc R
C30 C -0.4949(7) 0.1940(6) 1.0202(4) 0.0387(18) Uani 1 1 d .
H30A H -0.5598 0.2361 1.0383 0.046 Uiso 1 1 calc R
C31 C -0.4552(7) 0.0890(6) 1.0620(4) 0.0407(19) Uani 1 1 d .
H31A H -0.4915 0.0591 1.1089 0.049 Uiso 1 1 calc R
C32 C -0.3636(7) 0.0280(6) 1.0355(4) 0.0366(18) Uani 1 1 d .
H32A H -0.3378 -0.0449 1.0640 0.044 Uiso 1 1 calc R
C33 C -0.3066(6) 0.0716(5) 0.9665(3) 0.0251(15) Uani 1 1 d .
C34 C -0.2172(6) 0.0019(5) 0.9397(4) 0.0256(15) Uani 1 1 d .
H34A H -0.2078 -0.0729 0.9666 0.031 Uiso 1 1 calc R
C35 C -0.0557(6) -0.0432(5) 0.8582(4) 0.0255(15) Uani 1 1 d .
H35B H -0.0972 -0.0669 0.8200 0.031 Uiso 1 1 calc R
H35A H -0.0272 -0.1075 0.9009 0.031 Uiso 1 1 calc R
C36 C 0.0600(6) 0.0163(5) 0.8271(4) 0.0253(15) Uani 1 1 d .
H36B H 0.1133 0.0254 0.8674 0.030 Uiso 1 1 calc R
H36A H 0.1161 -0.0241 0.8000 0.030 Uiso 1 1 calc R
N5 N 0.5289(8) 0.3834(8) 0.2406(5) 0.087(3) Uani 1 1 d .
C37 C 0.6258(9) 0.3310(8) 0.2473(5) 0.058(2) Uani 1 1 d .
C38 C 0.7499(8) 0.2635(7) 0.2563(5) 0.061(3) Uani 1 1 d .
H38A H 0.7360 0.1879 0.2799 0.092 Uiso 1 1 calc R
H38B H 0.8101 0.2851 0.2873 0.092 Uiso 1 1 calc R
H38C H 0.7875 0.2717 0.2077 0.092 Uiso 1 1 calc R
N6 N 0.5986(11) 0.1428(7) 0.4068(6) 0.103(4) Uani 1 1 d .
C39 C 0.5683(10) 0.1278(8) 0.4675(7) 0.073(3) Uani 1 1 d .
C40 C 0.5307(11) 0.1029(9) 0.5453(6) 0.090(4) Uani 1 1 d .
H40A H 0.5711 0.0305 0.5736 0.134 Uiso 1 1 calc R
H40B H 0.4352 0.1056 0.5480 0.134 Uiso 1 1 calc R
H40C H 0.5608 0.1559 0.5662 0.134 Uiso 1 1 calc R
N7 N 0.2835(7) 0.2292(6) 0.1546(4) 0.065(2) Uani 1 1 d .
C41 C 0.3472(8) 0.1733(6) 0.2023(5) 0.046(2) Uani 1 1 d .
C42 C 0.4280(9) 0.0987(7) 0.2650(5) 0.065(3) Uani 1 1 d .
H42A H 0.4335 0.0254 0.2617 0.097 Uiso 1 1 calc R
H42B H 0.3880 0.1002 0.3115 0.097 Uiso 1 1 calc R
H42C H 0.5161 0.1209 0.2634 0.097 Uiso 1 1 calc R

loop_
_atom_site_aniso_label
_atom_site_aniso_U_11
_atom_site_aniso_U_22
_atom_site_aniso_U_33
_atom_site_aniso_U_23
_atom_site_aniso_U_13
_atom_site_aniso_U_12
Br1 0.0204(3) 0.0300(3) 0.0297(4) -0.0116(3) 0.0008(3) 0.0013(3)
Br2 0.0273(3) 0.0195(3) 0.0243(4) -0.0028(3) 0.0017(3) -0.0018(2)
Br3 0.0295(3) 0.0243(3) 0.0160(4) -0.0053(3) -0.0023(3) 0.0008(3)
Br4 0.0219(3) 0.0289(3) 0.0239(4) -0.0074(3) -0.0026(3) -0.0048(3)
Mn1 0.0222(5) 0.0192(4) 0.0163(6) -0.0055(4) -0.0015(4) -0.0028(4)
Mn2 0.0150(5) 0.0242(5) 0.0165(5) -0.0049(4) -0.0009(4) -0.0026(4)
Mn3 0.0166(5) 0.0196(5) 0.0215(6) -0.0098(4) -0.0011(4) -0.0007(3)
Mn4 0.0207(5) 0.0173(4) 0.0172(5) -0.0028(4) 0.0014(4) -0.0003(4)
O1 0.034(3) 0.019(2) 0.024(3) -0.0082(18) -0.001(2) -0.0045(18)
O2 0.016(2) 0.018(2) 0.018(2) -0.0030(17) -0.0004(17) -0.0010(16)
O3 0.018(2) 0.035(2) 0.020(3) -0.0062(19) 0.0021(18) -0.0063(18)
O4 0.016(2) 0.020(2) 0.019(2) -0.0075(17) 0.0003(17) 0.0020(16)
O5 0.019(2) 0.026(2) 0.029(3) -0.0131(19) -0.0036(19) 0.0010(17)
O6 0.019(2) 0.0128(19) 0.019(2) -0.0031(16) 0.0010(17) -0.0004(16)
O7 0.024(2) 0.023(2) 0.023(3) -0.0060(18) 0.0031(19) 0.0013(17)
O8 0.021(2) 0.020(2) 0.016(2) -0.0062(17) -0.0011(17) 0.0018(16)
N1 0.021(3) 0.021(3) 0.018(3) -0.006(2) 0.003(2) -0.004(2)
N2 0.018(3) 0.026(3) 0.022(3) -0.007(2) -0.003(2) -0.005(2)
N3 0.018(3) 0.021(3) 0.022(3) -0.005(2) 0.003(2) -0.003(2)
N4 0.025(3) 0.018(2) 0.021(3) -0.004(2) -0.002(2) -0.003(2)
C1 0.017(3) 0.027(3) 0.030(4) -0.017(3) 0.001(3) -0.002(3)
C2 0.032(4) 0.024(3) 0.035(5) -0.013(3) 0.000(3) -0.004(3)
C3 0.030(4) 0.025(4) 0.053(5) -0.016(3) 0.014(3) -0.009(3)
C4 0.038(4) 0.036(4) 0.042(5) -0.025(3) 0.007(3) -0.011(3)
C5 0.033(4) 0.046(4) 0.048(5) -0.035(4) 0.001(3) -0.011(3)
C6 0.023(3) 0.021(3) 0.030(4) -0.013(3) 0.005(3) -0.006(3)
C7 0.027(3) 0.038(4) 0.020(4) -0.013(3) -0.004(3) -0.007(3)
C8 0.027(3) 0.024(3) 0.019(4) -0.005(3) -0.005(3) -0.010(3)
C9 0.025(3) 0.020(3) 0.019(4) -0.002(3) -0.007(3) -0.009(2)
C10 0.019(3) 0.032(3) 0.019(4) -0.004(3) 0.003(3) -0.011(3)
C11 0.032(4) 0.020(3) 0.023(4) -0.006(3) 0.002(3) -0.006(3)
C12 0.026(4) 0.047(4) 0.022(4) -0.009(3) 0.008(3) -0.008(3)
C13 0.032(4) 0.067(5) 0.031(5) -0.013(4) 0.009(3) -0.007(4)
C14 0.023(4) 0.070(5) 0.030(5) -0.001(4) 0.003(3) -0.016(4)
C15 0.019(3) 0.037(4) 0.026(4) -0.007(3) 0.001(3) -0.003(3)
C16 0.008(3) 0.040(4) 0.022(4) -0.003(3) -0.002(3) -0.003(3)
C17 0.021(3) 0.036(4) 0.020(4) -0.003(3) -0.005(3) 0.003(3)
C18 0.019(3) 0.027(3) 0.015(4) -0.008(3) -0.003(3) 0.006(2)
C19 0.028(3) 0.020(3) 0.017(4) -0.009(3) 0.002(3) -0.008(3)
C20 0.028(4) 0.033(4) 0.039(5) -0.018(3) -0.002(3) -0.002(3)
C21 0.034(4) 0.058(5) 0.042(5) -0.026(4) -0.002(3) -0.012(4)
C22 0.038(4) 0.048(4) 0.041(5) -0.030(4) 0.003(4) -0.013(3)
C23 0.034(4) 0.039(4) 0.036(5) -0.020(3) 0.004(3) -0.006(3)
C24 0.030(4) 0.020(3) 0.023(4) -0.008(3) 0.003(3) -0.006(3)
C25 0.026(3) 0.019(3) 0.030(4) -0.011(3) 0.007(3) -0.001(2)
C26 0.016(3) 0.026(3) 0.030(4) -0.013(3) 0.000(3) -0.001(2)
C27 0.015(3) 0.013(3) 0.039(4) -0.003(3) -0.007(3) -0.001(2)
C28 0.019(3) 0.033(3) 0.020(4) -0.011(3) 0.011(3) -0.013(3)
C29 0.026(4) 0.036(4) 0.036(5) -0.020(3) 0.008(3) -0.007(3)
C30 0.035(4) 0.053(5) 0.037(5) -0.023(4) 0.015(3) -0.015(3)
C31 0.045(5) 0.053(5) 0.028(5) -0.011(4) 0.015(3) -0.022(4)
C32 0.034(4) 0.039(4) 0.036(5) -0.007(3) 0.003(3) -0.017(3)
C33 0.026(3) 0.032(4) 0.017(4) -0.004(3) 0.003(3) -0.012(3)
C34 0.031(4) 0.024(3) 0.020(4) -0.001(3) -0.005(3) -0.012(3)
C35 0.038(4) 0.018(3) 0.019(4) -0.004(3) -0.003(3) -0.001(3)
C36 0.028(4) 0.025(3) 0.020(4) -0.008(3) -0.002(3) 0.011(3)
N5 0.039(5) 0.155(9) 0.061(6) -0.029(6) 0.011(4) 0.002(5)
C37 0.039(5) 0.087(7) 0.041(6) -0.008(5) 0.007(4) -0.015(5)
C38 0.056(6) 0.060(6) 0.068(7) -0.016(5) 0.003(5) -0.019(4)
N6 0.154(10) 0.085(7) 0.060(7) -0.016(6) 0.021(7) 0.009(6)
C39 0.066(7) 0.075(7) 0.071(8) -0.016(6) -0.002(6) -0.004(5)
C40 0.104(9) 0.108(9) 0.058(8) -0.033(6) 0.023(6) 0.001(7)
N7 0.058(5) 0.069(5) 0.058(6) -0.010(4) 0.010(4) 0.007(4)
C41 0.043(5) 0.035(4) 0.064(6) -0.022(4) 0.016(4) -0.003(4)
C42 0.075(6) 0.053(5) 0.060(7) -0.007(5) -0.019(5) -0.010(5)

loop_
_atom_type_symbol
_atom_type_description
_atom_type_scat_dispersion_real
_atom_type_scat_dispersion_imag
_atom_type_scat_source
C C 0.0033 0.0016 'International Tables Vol C Tables 4.2.6.8 and 6.1.1.4'
H H 0.0000 0.0000 'International Tables Vol C Tables 4.2.6.8 and 6.1.1.4'
Br Br -0.2901 2.4595 'International Tables Vol C Tables 4.2.6.8 and 6.1.1.4'
Mn Mn 0.3368 0.7283 'International Tables Vol C Tables 4.2.6.8 and 6.1.1.4'
N N 0.0061 0.0033 'International Tables Vol C Tables 4.2.6.8 and 6.1.1.4'
O O 0.0106 0.0060 'International Tables Vol C Tables 4.2.6.8 and 6.1.1.4'

loop_
_geom_angle_atom_site_label_1
_geom_angle_atom_site_label_2
_geom_angle_atom_site_label_3
_geom_angle
Mn1 Br1 Mn2 73.80(3)
Mn2 Br2 Mn3 73.74(3)
Mn3 Br3 Mn4 74.31(3)
Mn4 Br4 Mn1 73.46(3)
O1 Mn1 O2 172.77(19)
O1 Mn1 O8 93.10(18)
O2 Mn1 O8 93.94(16)
O1 Mn1 N1 90.75(19)
O2 Mn1 N1 82.77(18)
O8 Mn1 N1 166.17(18)
O1 Mn1 Br1 93.19(13)
O2 Mn1 Br1 84.93(11)
O8 Mn1 Br1 92.17(12)
N1 Mn1 Br1 100.88(14)
O1 Mn1 Br4 89.91(13)
O2 Mn1 Br4 92.92(11)
O8 Mn1 Br4 79.89(11)
N1 Mn1 Br4 86.84(14)
Br1 Mn1 Br4 171.63(4)
O3 Mn2 O4 171.61(18)
O3 Mn2 O2 92.69(17)
O4 Mn2 O2 94.95(16)
O3 Mn2 N2 90.52(19)
O4 Mn2 N2 82.73(19)
O2 Mn2 N2 167.77(18)
O3 Mn2 Br2 93.38(13)
O4 Mn2 Br2 82.80(11)
O2 Mn2 Br2 92.69(12)
N2 Mn2 Br2 98.89(15)
O3 Mn2 Br1 93.02(14)
O4 Mn2 Br1 91.74(11)
O2 Mn2 Br1 79.97(11)
N2 Mn2 Br1 88.09(14)
Br2 Mn2 Br1 170.48(4)
O5 Mn3 O6 172.16(19)
O5 Mn3 O4 92.15(17)
O6 Mn3 O4 94.84(17)
O5 Mn3 N3 90.57(19)
O6 Mn3 N3 82.92(18)
O4 Mn3 N3 172.57(19)
O5 Mn3 Br3 92.91(13)
O6 Mn3 Br3 83.33(11)
O4 Mn3 Br3 91.99(11)
N3 Mn3 Br3 94.77(14)
O5 Mn3 Br2 93.45(13)
O6 Mn3 Br2 91.17(11)
O4 Mn3 Br2 80.76(12)
N3 Mn3 Br2 92.18(14)
Br3 Mn3 Br2 170.52(4)
O7 Mn4 O8 171.25(17)
O7 Mn4 O6 92.28(17)
O8 Mn4 O6 95.43(16)
O7 Mn4 N4 90.7(2)
O8 Mn4 N4 82.55(19)
O6 Mn4 N4 168.53(19)
O7 Mn4 Br4 91.68(14)
O8 Mn4 Br4 83.52(12)
O6 Mn4 Br4 95.23(12)
N4 Mn4 Br4 95.75(15)
O7 Mn4 Br3 94.00(14)
O8 Mn4 Br3 91.34(12)
O6 Mn4 Br3 80.60(12)
N4 Mn4 Br3 88.15(15)
Br4 Mn4 Br3 173.07(4)
C1 O1 Mn1 129.8(4)
C9 O2 Mn1 111.9(3)
C9 O2 Mn2 119.3(3)
Mn1 O2 Mn2 117.13(18)
C10 O3 Mn2 127.8(4)
C18 O4 Mn2 111.4(3)
C18 O4 Mn3 120.1(3)
Mn2 O4 Mn3 116.95(18)
C19 O5 Mn3 132.0(4)
C27 O6 Mn3 110.6(3)
C27 O6 Mn4 119.8(3)
Mn3 O6 Mn4 117.04(18)
C28 O7 Mn4 128.6(4)
C36 O8 Mn4 111.6(3)
C36 O8 Mn1 119.8(4)
Mn4 O8 Mn1 116.55(18)
C7 N1 C8 120.5(5)
C7 N1 Mn1 127.0(4)
C8 N1 Mn1 112.5(4)
C16 N2 C17 122.1(5)
C16 N2 Mn2 125.3(4)
C17 N2 Mn2 112.4(4)
C25 N3 C26 119.8(5)
C25 N3 Mn3 127.7(4)
C26 N3 Mn3 112.5(4)
C34 N4 C35 121.7(5)
C34 N4 Mn4 125.3(4)
C35 N4 Mn4 112.8(4)
O1 C1 C6 123.7(5)
O1 C1 C2 117.4(6)
C6 C1 C2 119.0(6)
C3 C2 C1 120.8(6)
C2 C3 C4 120.9(6)
C5 C4 C3 119.1(6)
C4 C5 C6 121.3(7)
C1 C6 C5 118.9(6)
C1 C6 C7 122.1(6)
C5 C6 C7 119.0(6)
N1 C7 C6 124.8(6)
N1 C8 C9 106.5(5)
O2 C9 C8 108.4(5)
O3 C10 C11 118.2(5)
O3 C10 C15 121.9(6)
C11 C10 C15 119.8(6)
C10 C11 C12 119.9(6)
C13 C12 C11 121.2(7)
C14 C13 C12 119.3(7)
C13 C14 C15 121.2(7)
C10 C15 C14 118.6(6)
C10 C15 C16 122.5(6)
C14 C15 C16 118.9(6)
N2 C16 C15 125.7(6)
N2 C17 C18 106.1(5)
O4 C18 C17 107.0(4)
O5 C19 C20 118.9(6)
O5 C19 C24 122.8(5)
C20 C19 C24 118.3(6)
C19 C20 C21 121.9(6)
C20 C21 C22 120.4(7)
C23 C22 C21 118.4(7)
C22 C23 C24 122.7(7)
C23 C24 C19 118.4(6)
C23 C24 C25 118.9(6)
C19 C24 C25 122.7(6)
N3 C25 C24 124.2(6)
N3 C26 C27 107.9(5)
O6 C27 C26 108.2(5)
O7 C28 C29 118.0(5)
O7 C28 C33 122.8(5)
C29 C28 C33 119.1(6)
C30 C29 C28 120.4(6)
C31 C30 C29 120.9(7)
C32 C31 C30 119.6(7)
C31 C32 C33 121.1(7)
C28 C33 C32 118.7(6)
C28 C33 C34 122.8(6)
C32 C33 C34 118.4(6)
N4 C34 C33 124.9(5)
N4 C35 C36 106.3(5)
O8 C36 C35 106.5(5)
N5 C37 C38 179.7(12)
N6 C39 C40 177.1(12)
N7 C41 C42 178.7(9)

loop_
_geom_bond_atom_site_label_1
_geom_bond_atom_site_label_2
_geom_bond_distance
Br1 Mn1 2.6755(11)
Br1 Mn2 2.8532(11)
Br2 Mn2 2.7344(12)
Br2 Mn3 2.8094(12)
Br3 Mn3 2.7145(11)
Br3 Mn4 2.8059(12)
Br4 Mn4 2.7105(12)
Br4 Mn1 2.8386(11)
Mn1 O1 1.859(4)
Mn1 O2 1.942(4)
Mn1 O8 1.958(4)
Mn1 N1 1.983(5)
Mn2 O3 1.862(4)
Mn2 O4 1.950(4)
Mn2 O2 1.952(4)
Mn2 N2 1.982(5)
Mn3 O5 1.856(4)
Mn3 O6 1.947(4)
Mn3 O4 1.953(4)
Mn3 N3 1.983(5)
Mn4 O7 1.866(4)
Mn4 O8 1.945(4)
Mn4 O6 1.964(4)
Mn4 N4 1.977(5)
O1 C1 1.337(7)
O2 C9 1.429(7)
O3 C10 1.337(7)
O4 C18 1.450(6)
O5 C19 1.326(7)
O6 C27 1.439(6)
O7 C28 1.330(7)
O8 C36 1.448(6)
N1 C7 1.290(8)
N1 C8 1.489(7)
N2 C16 1.277(8)
N2 C17 1.480(8)
N3 C25 1.292(8)
N3 C26 1.481(7)
N4 C34 1.299(8)
N4 C35 1.468(8)
C1 C6 1.403(9)
C1 C2 1.408(8)
C2 C3 1.355(9)
C3 C4 1.412(10)
C4 C5 1.359(9)
C5 C6 1.415(9)
C6 C7 1.440(8)
C8 C9 1.500(9)
C10 C11 1.383(9)
C10 C15 1.413(8)
C11 C12 1.394(9)
C12 C13 1.391(9)
C13 C14 1.365(10)
C14 C15 1.421(9)
C15 C16 1.428(9)
C17 C18 1.505(8)
C19 C20 1.378(8)
C19 C24 1.413(8)
C20 C21 1.381(10)
C21 C22 1.388(10)
C22 C23 1.361(9)
C23 C24 1.405(9)
C24 C25 1.444(8)
C26 C27 1.494(9)
C28 C29 1.392(9)
C28 C33 1.400(8)
C29 C30 1.378(9)
C30 C31 1.377(10)
C31 C32 1.363(10)
C32 C33 1.413(9)
C33 C34 1.428(9)
C35 C36 1.512(8)
N5 C37 1.129(11)
C37 C38 1.448(12)
N6 C39 1.156(13)
C39 C40 1.474(15)
N7 C41 1.129(10)
C41 C42 1.474(12)

loop_
_geom_torsion_atom_site_label_1
_geom_torsion_atom_site_label_2
_geom_torsion_atom_site_label_3
_geom_torsion_atom_site_label_4
_geom_torsion
Mn2 Br1 Mn1 O1 -174.65(14)
Mn2 Br1 Mn1 O2 12.35(12)
Mn2 Br1 Mn1 O8 -81.41(11)
Mn2 Br1 Mn1 N1 93.97(14)
Mn2 Br1 Mn1 Br4 -63.1(3)
Mn4 Br4 Mn1 O1 108.68(14)
Mn4 Br4 Mn1 O2 -77.98(12)
Mn4 Br4 Mn1 O8 15.51(11)
Mn4 Br4 Mn1 N1 -160.56(14)
Mn4 Br4 Mn1 Br1 -3.1(3)
Mn3 Br2 Mn2 O3 173.05(13)
Mn3 Br2 Mn2 O4 -14.46(11)
Mn3 Br2 Mn2 O2 80.19(12)
Mn3 Br2 Mn2 N2 -95.90(15)
Mn3 Br2 Mn2 Br1 40.9(3)
Mn1 Br1 Mn2 O3 -104.64(13)
Mn1 Br1 Mn2 O4 82.28(11)
Mn1 Br1 Mn2 O2 -12.43(12)
Mn1 Br1 Mn2 N2 164.95(15)
Mn1 Br1 Mn2 Br2 27.5(3)
Mn4 Br3 Mn3 O5 -173.70(13)
Mn4 Br3 Mn3 O6 13.20(12)
Mn4 Br3 Mn3 O4 -81.44(12)
Mn4 Br3 Mn3 N3 95.48(15)
Mn4 Br3 Mn3 Br2 -41.6(2)
Mn2 Br2 Mn3 O5 106.13(13)
Mn2 Br2 Mn3 O6 -80.20(12)
Mn2 Br2 Mn3 O4 14.51(12)
Mn2 Br2 Mn3 N3 -163.16(15)
Mn2 Br2 Mn3 Br3 -25.9(2)
Mn1 Br4 Mn4 O7 171.87(12)
Mn1 Br4 Mn4 O8 -15.46(11)
Mn1 Br4 Mn4 O6 79.43(12)
Mn1 Br4 Mn4 N4 -97.26(16)
Mn1 Br4 Mn4 Br3 26.8(3)
Mn3 Br3 Mn4 O7 -104.82(12)
Mn3 Br3 Mn4 O8 82.11(11)
Mn3 Br3 Mn4 O6 -13.17(12)
Mn3 Br3 Mn4 N4 164.61(16)
Mn3 Br3 Mn4 Br4 40.2(3)
O2 Mn1 O1 C1 -41.7(16)
O8 Mn1 O1 C1 151.3(5)
N1 Mn1 O1 C1 -15.4(5)
Br1 Mn1 O1 C1 -116.3(5)
Br4 Mn1 O1 C1 71.4(5)
O1 Mn1 O2 C9 48.2(15)
O8 Mn1 O2 C9 -144.8(4)
N1 Mn1 O2 C9 21.7(4)
Br1 Mn1 O2 C9 123.4(4)
Br4 Mn1 O2 C9 -64.7(4)
O1 Mn1 O2 Mn2 -94.9(14)
O8 Mn1 O2 Mn2 72.1(2)
N1 Mn1 O2 Mn2 -121.4(2)
Br1 Mn1 O2 Mn2 -19.72(19)
Br4 Mn1 O2 Mn2 152.17(19)
O3 Mn2 O2 C9 -29.0(4)
O4 Mn2 O2 C9 147.5(4)
N2 Mn2 O2 C9 -134.1(9)
Br2 Mn2 O2 C9 64.5(4)
Br1 Mn2 O2 C9 -121.6(4)
O3 Mn2 O2 Mn1 111.3(2)
O4 Mn2 O2 Mn1 -72.2(2)
N2 Mn2 O2 Mn1 6.2(11)
Br2 Mn2 O2 Mn1 -155.23(19)
Br1 Mn2 O2 Mn1 18.67(18)
O4 Mn2 O3 C10 64.5(14)
O2 Mn2 O3 C10 -140.0(5)
N2 Mn2 O3 C10 28.2(5)
Br2 Mn2 O3 C10 127.2(5)
Br1 Mn2 O3 C10 -59.9(5)
O3 Mn2 O4 C18 -57.5(13)
O2 Mn2 O4 C18 147.1(3)
N2 Mn2 O4 C18 -20.8(4)
Br2 Mn2 O4 C18 -120.8(3)
Br1 Mn2 O4 C18 67.0(3)
O3 Mn2 O4 Mn3 86.1(12)
O2 Mn2 O4 Mn3 -69.3(2)
N2 Mn2 O4 Mn3 122.7(2)
Br2 Mn2 O4 Mn3 22.76(17)
Br1 Mn2 O4 Mn3 -149.42(18)
O5 Mn3 O4 C18 24.9(4)
O6 Mn3 O4 C18 -151.6(4)
N3 Mn3 O4 C18 136.3(14)
Br3 Mn3 O4 C18 -68.1(4)
Br2 Mn3 O4 C18 118.0(4)
O5 Mn3 O4 Mn2 -115.4(2)
O6 Mn3 O4 Mn2 68.2(2)
N3 Mn3 O4 Mn2 -3.9(16)
Br3 Mn3 O4 Mn2 151.63(18)
Br2 Mn3 O4 Mn2 -22.24(17)
O6 Mn3 O5 C19 -34.6(15)
O4 Mn3 O5 C19 172.2(5)
N3 Mn3 O5 C19 -0.9(5)
Br3 Mn3 O5 C19 -95.7(5)
Br2 Mn3 O5 C19 91.4(5)
O5 Mn3 O6 C27 59.6(13)
O4 Mn3 O6 C27 -147.3(4)
N3 Mn3 O6 C27 25.6(4)
Br3 Mn3 O6 C27 121.3(4)
Br2 Mn3 O6 C27 -66.5(4)
O5 Mn3 O6 Mn4 -82.3(12)
O4 Mn3 O6 Mn4 70.8(2)
N3 Mn3 O6 Mn4 -116.3(2)
Br3 Mn3 O6 Mn4 -20.65(19)
Br2 Mn3 O6 Mn4 151.61(19)
O7 Mn4 O6 C27 -24.6(4)
O8 Mn4 O6 C27 151.3(4)
N4 Mn4 O6 C27 -129.5(10)
Br4 Mn4 O6 C27 67.3(4)
Br3 Mn4 O6 C27 -118.2(4)
O7 Mn4 O6 Mn3 113.8(2)
O8 Mn4 O6 Mn3 -70.4(2)
N4 Mn4 O6 Mn3 8.9(11)
Br4 Mn4 O6 Mn3 -154.33(19)
Br3 Mn4 O6 Mn3 20.09(18)
O8 Mn4 O7 C28 63.6(14)
O6 Mn4 O7 C28 -144.6(5)
N4 Mn4 O7 C28 24.3(5)
Br4 Mn4 O7 C28 120.1(5)
Br3 Mn4 O7 C28 -63.9(5)
O7 Mn4 O8 C36 -61.4(13)
O6 Mn4 O8 C36 147.0(4)
N4 Mn4 O8 C36 -21.6(4)
Br4 Mn4 O8 C36 -118.3(4)
Br3 Mn4 O8 C36 66.3(4)
O7 Mn4 O8 Mn1 81.4(12)
O6 Mn4 O8 Mn1 -70.2(2)
N4 Mn4 O8 Mn1 121.2(2)
Br4 Mn4 O8 Mn1 24.47(17)
Br3 Mn4 O8 Mn1 -150.88(18)
O1 Mn1 O8 C36 26.7(4)
O2 Mn1 O8 C36 -151.6(4)
N1 Mn1 O8 C36 132.7(7)
Br1 Mn1 O8 C36 -66.6(4)
Br4 Mn1 O8 C36 116.1(4)
O1 Mn1 O8 Mn4 -112.9(2)
O2 Mn1 O8 Mn4 68.7(2)
N1 Mn1 O8 Mn4 -6.9(9)
Br1 Mn1 O8 Mn4 153.81(18)
Br4 Mn1 O8 Mn4 -23.53(17)
O1 Mn1 N1 C7 8.5(5)
O2 Mn1 N1 C7 -174.7(5)
O8 Mn1 N1 C7 -97.7(9)
Br1 Mn1 N1 C7 101.9(5)
Br4 Mn1 N1 C7 -81.3(5)
O1 Mn1 N1 C8 -172.6(4)
O2 Mn1 N1 C8 4.2(4)
O8 Mn1 N1 C8 81.1(9)
Br1 Mn1 N1 C8 -79.2(4)
Br4 Mn1 N1 C8 97.5(4)
O3 Mn2 N2 C16 -17.2(5)
O4 Mn2 N2 C16 167.8(5)
O2 Mn2 N2 C16 88.0(10)
Br2 Mn2 N2 C16 -110.7(5)
Br1 Mn2 N2 C16 75.8(5)
O3 Mn2 N2 C17 168.0(4)
O4 Mn2 N2 C17 -7.0(4)
O2 Mn2 N2 C17 -86.7(10)
Br2 Mn2 N2 C17 74.5(4)
Br1 Mn2 N2 C17 -99.0(4)
O5 Mn3 N3 C25 0.8(5)
O6 Mn3 N3 C25 176.4(5)
O4 Mn3 N3 C25 -110.7(15)
Br3 Mn3 N3 C25 93.8(5)
Br2 Mn3 N3 C25 -92.6(5)
O5 Mn3 N3 C26 -176.7(4)
O6 Mn3 N3 C26 -1.1(4)
O4 Mn3 N3 C26 71.8(15)
Br3 Mn3 N3 C26 -83.7(4)
Br2 Mn3 N3 C26 89.8(4)
O7 Mn4 N4 C34 -17.3(5)
O8 Mn4 N4 C34 168.3(5)
O6 Mn4 N4 C34 87.7(11)
Br4 Mn4 N4 C34 -109.1(5)
Br3 Mn4 N4 C34 76.7(5)
O7 Mn4 N4 C35 168.2(4)
O8 Mn4 N4 C35 -6.2(4)
O6 Mn4 N4 C35 -86.7(11)
Br4 Mn4 N4 C35 76.4(4)
Br3 Mn4 N4 C35 -97.8(4)
Mn1 O1 C1 C6 14.2(9)
Mn1 O1 C1 C2 -165.9(4)
O1 C1 C2 C3 -179.9(6)
C6 C1 C2 C3 0.0(9)
C1 C2 C3 C4 1.1(10)
C2 C3 C4 C5 0.2(10)
C3 C4 C5 C6 -2.6(10)
O1 C1 C6 C5 177.6(6)
C2 C1 C6 C5 -2.3(9)
O1 C1 C6 C7 -1.0(10)
C2 C1 C6 C7 179.2(6)
C4 C5 C6 C1 3.6(10)
C4 C5 C6 C7 -177.8(6)
C8 N1 C7 C6 -179.2(6)
Mn1 N1 C7 C6 -0.4(9)
C1 C6 C7 N1 -5.6(10)
C5 C6 C7 N1 175.8(6)
C7 N1 C8 C9 151.8(6)
Mn1 N1 C8 C9 -27.1(5)
Mn1 O2 C9 C8 -42.7(5)
Mn2 O2 C9 C8 99.5(5)
N1 C8 C9 O2 44.1(6)
Mn2 O3 C10 C11 159.2(4)
Mn2 O3 C10 C15 -25.3(8)
O3 C10 C11 C12 178.3(6)
C15 C10 C11 C12 2.6(9)
C10 C11 C12 C13 -1.6(10)
C11 C12 C13 C14 -0.6(11)
C12 C13 C14 C15 1.9(12)
O3 C10 C15 C14 -176.9(6)
C11 C10 C15 C14 -1.3(9)
O3 C10 C15 C16 2.2(10)
C11 C10 C15 C16 177.8(6)
C13 C14 C15 C10 -1.0(11)
C13 C14 C15 C16 179.9(7)
C17 N2 C16 C15 177.7(6)
Mn2 N2 C16 C15 3.5(9)
C10 C15 C16 N2 8.3(10)
C14 C15 C16 N2 -172.6(7)
C16 N2 C17 C18 -143.4(6)
Mn2 N2 C17 C18 31.5(6)
Mn2 O4 C18 C17 43.6(5)
Mn3 O4 C18 C17 -98.7(5)
N2 C17 C18 O4 -47.4(6)
Mn3 O5 C19 C20 179.4(4)
Mn3 O5 C19 C24 -0.4(9)
O5 C19 C20 C21 178.1(6)
C24 C19 C20 C21 -2.1(10)
C19 C20 C21 C22 2.4(11)
C20 C21 C22 C23 -0.8(12)
C21 C22 C23 C24 -0.9(11)
C22 C23 C24 C19 1.2(10)
C22 C23 C24 C25 179.3(6)
O5 C19 C24 C23 -179.9(6)
C20 C19 C24 C23 0.4(9)
O5 C19 C24 C25 2.0(9)
C20 C19 C24 C25 -177.7(6)
C26 N3 C25 C24 177.8(5)
Mn3 N3 C25 C24 0.4(9)
C23 C24 C25 N3 179.9(6)
C19 C24 C25 N3 -2.1(10)
C25 N3 C26 C27 160.0(5)
Mn3 N3 C26 C27 -22.3(6)
Mn3 O6 C27 C26 -44.6(5)
Mn4 O6 C27 C26 96.1(5)
N3 C26 C27 O6 42.5(6)
Mn4 O7 C28 C29 164.9(4)
Mn4 O7 C28 C33 -18.0(9)
O7 C28 C29 C30 -178.5(6)
C33 C28 C29 C30 4.3(10)
C28 C29 C30 C31 -1.8(10)
C29 C30 C31 C32 -1.0(11)
C30 C31 C32 C33 1.3(11)
O7 C28 C33 C32 179.0(6)
C29 C28 C33 C32 -3.9(9)
O7 C28 C33 C34 -3.8(10)
C29 C28 C33 C34 173.3(6)
C31 C32 C33 C28 1.1(10)
C31 C32 C33 C34 -176.2(6)
C35 N4 C34 C33 178.5(6)
Mn4 N4 C34 C33 4.5(9)
C28 C33 C34 N4 10.1(10)
C32 C33 C34 N4 -172.7(6)
C34 N4 C35 C36 -143.9(6)
Mn4 N4 C35 C36 30.8(6)
Mn4 O8 C36 C35 43.8(6)
Mn1 O8 C36 C35 -97.7(5)
N4 C35 C36 O8 -46.9(6)
